data_4508688
loop_
_publ_author_name
'Hozumi, Toshiya'
'Nuida, Tomohiro'
'Hashimoto, Kazuhito'
'Ohkoshi, Shin-ichi'

_publ_section_title
;
 Crystal Structure and Nonlinear Optical Effect of a Pyroelectric Crystal
 Composed of a Cyano-Bridged Cu&#x2212;Mo Assembly
;
_journal_issue 8
_journal_name_full 'Crystal Growth &amp; Design'
_journal_page_first 1736
_journal_paper_doi 10.1021/cg060093h
_journal_volume 6
_journal_year 2006
_chemical_absolute_configuration 'CHOOSE rm ad rmad syn or unk'
_chemical_formula_moiety 'C8 H12 Cu2 Mo N12 '
_chemical_formula_sum 'C8 H12 Cu2 Mo N12'
_chemical_formula_weight 499.30
_space_group_IT_number 43
_symmetry_cell_setting orthorhombic
_symmetry_Int_Tables_number 43
_symmetry_space_group_name_Hall 'F 2 -2d'
_symmetry_space_group_name_H-M 'F d d 2'
_cell_angle_alpha 90.0000
_cell_angle_beta 90.0000
_cell_angle_gamma 90.0000
_cell_formula_units_Z 8
_cell_length_a 16.388(8)
_cell_length_b 23.059(9)
_cell_length_c 9.008(6)
_cell_measurement_reflns_used 8302
_cell_measurement_temperature 296.1
_cell_measurement_theta_max 27.5
_cell_measurement_theta_min 3.0
_cell_volume 3404(3)
_computing_cell_refinement PROCESS-AUTO
_computing_data_collection PROCESS-AUTO
_computing_data_reduction CrystalStructure
_computing_publication_material 'CrystalStructure 3.7.0'
_computing_structure_refinement CRYSTALS
_computing_structure_solution SHELXS97
_diffrn_detector_area_resol_mean 10.00
_diffrn_measured_fraction_theta_full 0.999
_diffrn_measured_fraction_theta_max 0.999
_diffrn_measurement_device_type 'Rigaku RAXIS-RAPID'
_diffrn_measurement_method \w
_diffrn_radiation_type 'Mo K\a'
_diffrn_radiation_wavelength 0.71075
_diffrn_reflns_av_R_equivalents 0.021
_diffrn_reflns_limit_h_max 21
_diffrn_reflns_limit_h_min -18
_diffrn_reflns_limit_k_max 28
_diffrn_reflns_limit_k_min -29
_diffrn_reflns_limit_l_max 11
_diffrn_reflns_limit_l_min -11
_diffrn_reflns_number 8407
_diffrn_reflns_theta_full 27.45
_diffrn_reflns_theta_max 27.45
_exptl_absorpt_coefficient_mu 3.218
_exptl_absorpt_correction_T_max 0.617
_exptl_absorpt_correction_T_min 0.480
_exptl_absorpt_correction_type multi-scan
_exptl_absorpt_process_details
;
    Higashi, T. (1995). Program for Absorption Correction.
    Rigaku Corporation, Tokyo, Japan.
;
_exptl_crystal_colour 'dark green'
_exptl_crystal_density_diffrn 1.948
_exptl_crystal_density_method 'not measured'
_exptl_crystal_description block
_exptl_crystal_F_000 1952.00
_exptl_crystal_size_max 0.30
_exptl_crystal_size_mid 0.20
_exptl_crystal_size_min 0.15
_refine_diff_density_max 1.12
_refine_diff_density_min -0.53
_refine_ls_abs_structure_details 'Flack, H. D. (1983), Acta Cryst. A39, 876-881.  905 Friedel Pairs'
_refine_ls_abs_structure_Flack 0.005(10)
_refine_ls_extinction_method none
_refine_ls_goodness_of_fit_ref 1.088
_refine_ls_hydrogen_treatment refall
_refine_ls_number_parameters 112
_refine_ls_number_reflns 1942
_refine_ls_R_factor_gt 0.0185
_refine_ls_shift/su_max 0.0000
_refine_ls_structure_factor_coef Fsqd
_refine_ls_weighting_details 'w = 1/[1.0000\s(Fo^2^)]/(4Fo^2^)'
_refine_ls_weighting_scheme calc
_refine_ls_wR_factor_ref 0.0409
_reflns_number_gt 1857
_reflns_number_total 1942
_reflns_threshold_expression F^2^>2.0\s(F^2^)
_cod_data_source_file cg060093hsup1.cif
_cod_data_source_block '_CuMo_NH3_'
_cod_original_formula_sum 'C8 H12 Cu2 Mo N12 '
_cod_database_code 4508688

loop_
_symmetry_equiv_pos_site_id
_symmetry_equiv_pos_as_xyz
1 +X,+Y,+Z
2 1/4-X,1/4+Y,1/4+Z
3 1/4+X,1/4-Y,1/4+Z
4 1/2-X,-Y,1/2+Z
5 +X,1/2+Y,1/2+Z
6 1/4-X,3/4+Y,3/4+Z
7 1/4+X,3/4-Y,3/4+Z
8 1/2-X,1/2-Y,+Z
9 1/2+X,+Y,1/2+Z
10 3/4-X,1/4+Y,3/4+Z
11 3/4+X,1/4-Y,3/4+Z
12 -X,-Y,+Z
13 1/2+X,1/2+Y,+Z
14 3/4-X,3/4+Y,1/4+Z
15 3/4+X,3/4-Y,1/4+Z
16 -X,1/2-Y,1/2+Z

loop_
_atom_site_label
_atom_site_type_symbol
_atom_site_fract_x
_atom_site_fract_y
_atom_site_fract_z
_atom_site_U_iso_or_equiv
_atom_site_adp_type
_atom_site_occupancy
_atom_site_symmetry_multiplicity
_atom_site_calc_flag
_atom_site_refinement_flags
Mo(1) Mo 0.2500 0.2500 1.03756(6) 0.01351(7) Uani 1.00 2 d S
Cu(1) Cu 0.31533(2) 0.044140(10) 0.82066(6) 0.02001(8) Uani 1.00 1 d .
N(1) N 0.29920(14) 0.12075(9) 0.9106(2) 0.0345(7) Uani 1.00 1 d .
N(2) N 0.44238(13) 0.23880(10) 1.1380(2) 0.0312(7) Uani 1.00 1 d .
N(3) N 0.27336(17) 0.33594(11) 1.3298(3) 0.0444(8) Uani 1.00 1 d .
N(4) N 0.36637(14) 0.27257(10) 0.7448(2) 0.0280(6) Uani 1.00 1 d .
N(5) N 0.27121(16) 0.07723(9) 0.6313(2) 0.0374(7) Uani 1.00 1 d .
N(6) N 0.34230(14) -0.03206(9) 0.7264(2) 0.0340(7) Uani 1.00 1 d .
C(1) C 0.27940(17) 0.16501(11) 0.9588(3) 0.0244(7) Uani 1.00 1 d .
C(2) C 0.37464(17) 0.24353(10) 1.1058(3) 0.0220(7) Uani 1.00 1 d .
C(3) C 0.26437(17) 0.30736(11) 1.2279(3) 0.0251(8) Uani 1.00 1 d .
C(4) C 0.32714(14) 0.26666(10) 0.8482(3) 0.0214(7) Uani 1.00 1 d .
H(1) H 0.3003 0.1130 0.6219 0.046 Uiso 1.00 1 d R
H(2) H 0.2395 0.1120 0.6455 0.045 Uiso 1.00 1 d R
H(3) H 0.2502 0.0616 0.5477 0.045 Uiso 1.00 1 d R
H(4) H 0.3219 -0.0331 0.6434 0.041 Uiso 1.00 1 d R
H(5) H 0.3878 -0.0320 0.6782 0.041 Uiso 1.00 1 d R
H(6) H 0.3390 -0.0608 0.7862 0.041 Uiso 1.00 1 d R

loop_
_atom_site_aniso_label
_atom_site_aniso_U_11
_atom_site_aniso_U_22
_atom_site_aniso_U_33
_atom_site_aniso_U_12
_atom_site_aniso_U_13
_atom_site_aniso_U_23
Mo(1) 0.01365(13) 0.01610(13) 0.01078(16) 0.00069(11) 0.0000 0.0000
Cu(1) 0.02236(17) 0.02120(17) 0.0165(2) 0.00271(12) -0.00432(14) -0.00274(13)
N(1) 0.0457(16) 0.0309(13) 0.0269(17) 0.0106(11) -0.0114(13) -0.0069(11)
N(2) 0.0215(13) 0.0489(14) 0.0233(14) 0.0049(10) -0.0028(11) -0.0049(11)
N(3) 0.0504(15) 0.0453(15) 0.0374(18) 0.0031(12) -0.0045(14) -0.0204(13)
N(4) 0.0269(13) 0.0330(12) 0.0243(16) -0.0035(9) 0.0078(12) 0.0006(10)
N(5) 0.0602(17) 0.0290(13) 0.0231(15) 0.0095(11) -0.0096(13) 0.0005(11)
N(6) 0.0533(18) 0.0273(12) 0.0215(16) 0.0130(11) 0.0050(13) -0.0012(10)
C(1) 0.0282(15) 0.0260(15) 0.0189(16) -0.0010(11) -0.0069(13) -0.0006(11)
C(2) 0.0254(14) 0.0271(13) 0.0136(14) 0.0023(10) 0.0022(12) -0.0051(10)
C(3) 0.0240(15) 0.0250(15) 0.0263(18) 0.0030(10) 0.0004(13) -0.0047(12)
C(4) 0.0167(13) 0.0246(12) 0.0228(17) -0.0019(10) -0.0005(12) -0.0020(10)

loop_
_atom_type_symbol
_atom_type_description
_atom_type_scat_dispersion_real
_atom_type_scat_dispersion_imag
_atom_type_scat_source
C C 0.003 0.002
;
International Tables for Crystallography
(1992, Vol. C, Tables 4.2.6.8 and 6.1.1.4)
;
H H 0.000 0.000
;
International Tables for Crystallography
(1992, Vol. C, Table 6.1.1.4)
;
Cu Cu 0.320 1.265
;
International Tables for Crystallography
(1992, Vol. C, Tables 4.2.6.8 and 6.1.1.4)
;
Mo Mo -1.683 0.686
;
International Tables for Crystallography
(1992, Vol. C, Tables 4.2.6.8 and 6.1.1.4)
;
N N 0.006 0.003
;
International Tables for Crystallography
(1992, Vol. C, Tables 4.2.6.8 and 6.1.1.4)
;

loop_
_geom_angle_atom_site_label_1
_geom_angle_atom_site_label_2
_geom_angle_atom_site_label_3
_geom_angle
_geom_angle_site_symmetry_1
_geom_angle_site_symmetry_3
C(1) Mo(1) C(1) 141.29(11) . 55508
C(1) Mo(1) C(2) 79.41(9) . .
C(1) Mo(1) C(2) 111.98(9) . 55508
C(1) Mo(1) C(3) 142.45(10) . .
C(1) Mo(1) C(3) 74.28(10) . 55508
C(1) Mo(1) C(4) 76.65(9) . .
C(1) Mo(1) C(4) 72.95(9) . 55508
C(1) Mo(1) C(2) 111.98(9) 55508 .
C(1) Mo(1) C(2) 79.41(9) 55508 55508
C(1) Mo(1) C(3) 74.28(10) 55508 .
C(1) Mo(1) C(3) 142.45(10) 55508 55508
C(1) Mo(1) C(4) 72.95(9) 55508 .
C(1) Mo(1) C(4) 76.65(9) 55508 55508
C(2) Mo(1) C(2) 146.60(10) . 55508
C(2) Mo(1) C(3) 73.31(10) . .
C(2) Mo(1) C(3) 80.48(10) . 55508
C(2) Mo(1) C(4) 71.33(10) . .
C(2) Mo(1) C(4) 140.76(10) . 55508
C(2) Mo(1) C(3) 80.48(10) 55508 .
C(2) Mo(1) C(3) 73.31(10) 55508 55508
C(2) Mo(1) C(4) 140.76(10) 55508 .
C(2) Mo(1) C(4) 71.33(10) 55508 55508
C(3) Mo(1) C(3) 76.15(10) . 55508
C(3) Mo(1) C(4) 116.80(9) . .
C(3) Mo(1) C(4) 142.54(9) . 55508
C(3) Mo(1) C(4) 142.54(9) 55508 .
C(3) Mo(1) C(4) 116.80(9) 55508 55508
C(4) Mo(1) C(4) 75.54(10) . 55508
N(1) Cu(1) N(2) 94.15(9) . 45411
N(1) Cu(1) N(4) 88.58(10) . 54514
N(1) Cu(1) N(5) 87.72(9) . .
N(1) Cu(1) N(6) 174.86(10) . .
N(2) Cu(1) N(4) 102.01(9) 45411 54514
N(2) Cu(1) N(5) 92.01(9) 45411 .
N(2) Cu(1) N(6) 90.91(9) 45411 .
N(4) Cu(1) N(5) 165.72(10) 54514 .
N(4) Cu(1) N(6) 89.47(10) 54514 .
N(5) Cu(1) N(6) 93.02(10) . .
Cu(1) N(1) C(1) 171.3(2) . .
Cu(1) N(2) C(2) 146.2(2) 55503 .
Cu(1) N(4) C(4) 172.3(2) 55410 .
Mo(1) C(1) N(1) 175.5(2) . .
Mo(1) C(2) N(2) 177.5(2) . .
Mo(1) C(3) N(3) 177.7(2) . .
Mo(1) C(4) N(4) 176.1(2) . .
Cu(1) N(5) H(1) 103.0 . .
Cu(1) N(5) H(2) 113.5 . .
Cu(1) N(5) H(3) 134.1 . .
H(1) N(5) H(2) 64.1 . .
H(1) N(5) H(3) 117.4 . .
H(2) N(5) H(3) 103.7 . .
Cu(1) N(6) H(4) 108.8 . .
Cu(1) N(6) H(5) 113.8 . .
Cu(1) N(6) H(6) 113.5 . .
H(4) N(6) H(5) 83.9 . .
H(4) N(6) H(6) 121.8 . .
H(5) N(6) H(6) 111.8 . .

loop_
_geom_bond_atom_site_label_1
_geom_bond_atom_site_label_2
_geom_bond_distance
_geom_bond_site_symmetry_2
Mo(1) C(1) 2.139(2) .
Mo(1) C(1) 2.139(2) 55508
Mo(1) C(2) 2.138(2) .
Mo(1) C(2) 2.138(2) 55508
Mo(1) C(3) 2.178(2) .
Mo(1) C(3) 2.178(2) 55508
Mo(1) C(4) 2.157(2) .
Mo(1) C(4) 2.157(2) 55508
Cu(1) N(1) 1.961(2) .
Cu(1) N(2) 2.237(2) 45411
Cu(1) N(4) 1.990(2) 54514
Cu(1) N(5) 2.004(2) .
Cu(1) N(6) 2.001(2) .
N(1) C(1) 1.156(3) .
N(2) C(2) 1.153(3) .
N(3) C(3) 1.139(4) .
N(4) C(4) 1.141(3) .
N(5) H(1) 0.956 .
N(5) H(3) 0.902 .
N(6) H(5) 0.862 .
N(6) H(6) 0.856 .

loop_
_geom_contact_atom_site_label_1
_geom_contact_atom_site_label_2
_geom_contact_distance
_geom_contact_site_symmetry_2
Cu(1) N(3) 3.553(2) 54414
N(2) N(4) 3.289(3) 65516
N(2) N(5) 3.052(3) 55510
N(2) N(6) 3.138(3) 55510
N(3) Cu(1) 3.553(2) 55510
N(3) N(5) 3.452(3) 55608
N(3) N(5) 3.404(3) 55510
N(3) N(6) 3.378(3) 55505
N(3) N(6) 3.477(3) 45511
N(4) N(2) 3.289(3) 65416
N(5) N(2) 3.052(3) 54414
N(5) N(3) 3.452(3) 55408
N(5) N(3) 3.404(3) 54414
N(5) C(2) 3.577(3) 54414
N(6) N(2) 3.138(3) 54414
N(6) N(3) 3.477(3) 55403
N(6) N(3) 3.378(3) 54405
N(6) C(2) 3.433(3) 54414
C(2) N(5) 3.577(3) 55510
C(2) N(6) 3.433(3) 55510
Cu(1) H(2) 2.546 .
Cu(1) H(3) 3.359 55504
Cu(1) H(4) 2.394 .
N(1) H(2) 2.589 .
N(1) H(2) 3.147 55503
N(1) H(4) 3.524 55504
N(2) H(1) 3.557 55510
N(2) H(2) 3.282 55503
N(2) H(3) 2.403 55510
N(2) H(4) 3.225 55503
N(2) H(4) 2.367 55510
N(2) H(5) 2.965 55510
N(3) H(1) 3.125 55608
N(3) H(1) 2.981 55510
N(3) H(2) 3.094 55608
N(3) H(3) 3.095 55608
N(3) H(4) 3.546 55505
N(3) H(4) 3.566 45511
N(3) H(5) 3.211 55510
N(3) H(5) 2.696 45511
N(3) H(6) 2.642 55505
N(3) H(6) 3.595 45511
N(4) H(2) 3.300 55508
N(4) H(4) 3.562 55410
N(5) H(2) 0.964 .
N(5) H(4) 2.678 .
N(6) H(3) 3.338 55504
N(6) H(4) 0.819 .
C(1) H(2) 3.145 .
C(1) H(2) 3.545 55503
C(2) H(3) 3.108 55510
C(2) H(4) 2.803 55510
C(2) H(5) 2.970 55510
C(3) H(1) 3.543 55510
C(3) H(4) 3.534 45511
C(3) H(5) 3.174 55510
C(3) H(5) 2.811 45511
C(3) H(6) 3.319 55505
C(4) H(2) 3.515 55508
H(1) N(2) 3.557 54414
H(1) N(3) 3.125 55408
H(1) N(3) 2.981 54414
H(1) C(3) 3.543 54414
H(1) H(2) 1.019 .
H(1) H(4) 3.392 .
H(2) Cu(1) 2.546 .
H(2) N(1) 2.589 .
H(2) N(1) 3.147 45411
H(2) N(2) 3.282 45411
H(2) N(3) 3.094 55408
H(2) N(4) 3.300 55508
H(2) N(5) 0.964 .
H(2) C(1) 3.145 .
H(2) C(1) 3.545 45411
H(2) C(4) 3.515 55508
H(2) H(1) 1.019 .
H(2) H(3) 1.469 .
H(2) H(6) 3.470 55410
H(3) Cu(1) 3.359 55404
H(3) N(2) 2.403 54414
H(3) N(3) 3.095 55408
H(3) N(6) 3.338 55404
H(3) C(2) 3.108 54414
H(3) H(2) 1.469 .
H(3) H(4) 2.625 .
H(3) H(6) 2.773 55404
H(4) Cu(1) 2.394 .
H(4) N(1) 3.524 55404
H(4) N(2) 3.225 45411
H(4) N(2) 2.367 54414
H(4) N(3) 3.566 55403
H(4) N(3) 3.546 54405
H(4) N(4) 3.562 54514
H(4) N(5) 2.678 .
H(4) N(6) 0.819 .
H(4) C(2) 2.803 54414
H(4) C(3) 3.534 55403
H(4) H(1) 3.392 .
H(4) H(3) 2.625 .
H(4) H(5) 1.125 .
H(4) H(6) 1.463 .
H(5) N(2) 2.965 54414
H(5) N(3) 2.696 55403
H(5) N(3) 3.211 54414
H(5) C(2) 2.970 54414
H(5) C(3) 2.811 55403
H(5) C(3) 3.174 54414
H(5) H(4) 1.125 .
H(6) N(3) 3.595 55403
H(6) N(3) 2.642 54405
H(6) C(3) 3.319 54405
H(6) H(2) 3.470 54514
H(6) H(3) 2.773 55504
H(6) H(4) 1.463 .

loop_
_geom_torsion_atom_site_label_1
_geom_torsion_atom_site_label_2
_geom_torsion_atom_site_label_3
_geom_torsion_atom_site_label_4
_geom_torsion
_geom_torsion_site_symmetry_1
_geom_torsion_site_symmetry_3
_geom_torsion_site_symmetry_4
C(1) Mo(1) C(1) N(1) 52(3) . 55508 55508
C(1) Mo(1) C(1) N(1) 52(3) 55508 . .
C(1) Mo(1) C(2) N(2) 33(4) . . .
C(2) Mo(1) C(1) N(1) -60(3) . . .
C(1) Mo(1) C(2) N(2) -109(5) . 55508 55508
C(2) Mo(1) C(1) N(1) 153(3) 55508 . .
C(1) Mo(1) C(3) N(3) 1(4) . . .
C(3) Mo(1) C(1) N(1) -104(3) . . .
C(1) Mo(1) C(3) N(3) -163(6) . 55508 55508
C(3) Mo(1) C(1) N(1) -143(3) 55508 . .
C(1) Mo(1) C(4) N(4) 29(3) . . .
C(4) Mo(1) C(1) N(1) 13(3) . . .
C(1) Mo(1) C(4) N(4) -127(3) . 55508 55508
C(4) Mo(1) C(1) N(1) 92(3) 55508 . .
C(1) Mo(1) C(2) N(2) -109(4) 55508 . .
C(2) Mo(1) C(1) N(1) 153(3) . 55508 55508
C(1) Mo(1) C(2) N(2) 33(5) 55508 55508 55508
C(2) Mo(1) C(1) N(1) -60(3) 55508 55508 55508
C(1) Mo(1) C(3) N(3) -163(6) 55508 . .
C(3) Mo(1) C(1) N(1) -143(3) . 55508 55508
C(1) Mo(1) C(3) N(3) 1(5) 55508 55508 55508
C(3) Mo(1) C(1) N(1) -104(3) 55508 55508 55508
C(1) Mo(1) C(4) N(4) -127(3) 55508 . .
C(4) Mo(1) C(1) N(1) 92(3) . 55508 55508
C(1) Mo(1) C(4) N(4) 29(3) 55508 55508 55508
C(4) Mo(1) C(1) N(1) 13(3) 55508 55508 55508
C(2) Mo(1) C(2) N(2) 147(5) . 55508 55508
C(2) Mo(1) C(2) N(2) 147(4) 55508 . .
C(2) Mo(1) C(3) N(3) -44(6) . . .
C(3) Mo(1) C(2) N(2) -173(4) . . .
C(2) Mo(1) C(3) N(3) 115(6) . 55508 55508
C(3) Mo(1) C(2) N(2) 108(4) 55508 . .
C(2) Mo(1) C(4) N(4) 112(3) . . .
C(4) Mo(1) C(2) N(2) -47(4) . . .
C(2) Mo(1) C(4) N(4) -80(3) . 55508 55508
C(4) Mo(1) C(2) N(2) -13(5) 55508 . .
C(2) Mo(1) C(3) N(3) 115(6) 55508 . .
C(3) Mo(1) C(2) N(2) 108(5) . 55508 55508
C(2) Mo(1) C(3) N(3) -44(6) 55508 55508 55508
C(3) Mo(1) C(2) N(2) -173(5) 55508 55508 55508
C(2) Mo(1) C(4) N(4) -80(3) 55508 . .
C(4) Mo(1) C(2) N(2) -13(5) . 55508 55508
C(2) Mo(1) C(4) N(4) 112(3) 55508 55508 55508
C(4) Mo(1) C(2) N(2) -47(5) 55508 55508 55508
C(3) Mo(1) C(3) N(3) 40(6) . 55508 55508
C(3) Mo(1) C(3) N(3) 40(6) 55508 . .
C(3) Mo(1) C(4) N(4) 171(3) . . .
C(4) Mo(1) C(3) N(3) -102(6) . . .
C(3) Mo(1) C(4) N(4) 69(3) . 55508 55508
C(4) Mo(1) C(3) N(3) 156(6) 55508 . .
C(3) Mo(1) C(4) N(4) 69(3) 55508 . .
C(4) Mo(1) C(3) N(3) 156(6) . 55508 55508
C(3) Mo(1) C(4) N(4) 171(3) 55508 55508 55508
C(4) Mo(1) C(3) N(3) -102(6) 55508 55508 55508
C(4) Mo(1) C(4) N(4) -47(3) . 55508 55508
C(4) Mo(1) C(4) N(4) -47(3) 55508 . .
N(1) Cu(1) N(2) C(2) 89.9(3) . 45411 45411
N(2) Cu(1) N(1) C(1) -33.0(15) 45411 . .
N(1) Cu(1) N(4) C(4) -13.6(17) . 54514 54514
N(4) Cu(1) N(1) C(1) -135.0(15) 54514 . .
N(5) Cu(1) N(1) C(1) 58.8(15) . . .
N(6) Cu(1) N(1) C(1) 157.2(14) . . .
N(2) Cu(1) N(4) C(4) -107.5(17) 45411 54514 54514
N(4) Cu(1) N(2) C(2) 179.4(3) 54514 45411 45411
N(5) Cu(1) N(2) C(2) 2.1(3) . 45411 45411
N(6) Cu(1) N(2) C(2) -91.0(3) . 45411 45411
N(5) Cu(1) N(4) C(4) 61.5(19) . 54514 54514
N(6) Cu(1) N(4) C(4) 161.7(17) . 54514 54514
Cu(1) N(1) C(1) Mo(1) -126(2) . . .
Cu(1) N(2) C(2) Mo(1) 6(5) 55503 . .
Cu(1) N(4) C(4) Mo(1) 157(2) 55410 . .
